data_4310072
loop_
_publ_author_name
'James R. Salvador'
'Daniel Bilc'
'Jeffrey R. Gour'
'Subhendra D. Mahanti'
'Mercouri G. Kanatzidis'

_publ_section_title
;
Intermetallic Compounds with Near Zintl Phase Behavior: RE2Zn3Ge6 (RE =
La, Ce, Pr, Nd) Grown from Liquid Indium
;
_journal_name_full 'Inorganic Chemistry'
_journal_page_first 8670
_journal_page_last 8679
_journal_paper_doi 10.1021/ic050941i
_journal_volume 44
_journal_year 2005
_chemical_formula_sum 'Ge6 Nd2 Zn3'
_chemical_formula_weight 920.13
_chemical_name_systematic
; 
 ? 
;
_space_group_IT_number 63
_symmetry_cell_setting orthorhombic
_symmetry_space_group_name_Hall '-C 2c 2'
_symmetry_space_group_name_H-M 'C m c m'
_atom_sites_solution_hydrogens geom
_atom_sites_solution_primary direct
_atom_sites_solution_secondary difmap
_audit_creation_method SHELXL-97
_cell_angle_alpha 90.00
_cell_angle_beta 90.00
_cell_angle_gamma 90.00
_cell_formula_units_Z 4
_cell_length_a 5.9094(7)
_cell_length_b 24.619(3)
_cell_length_c 5.9063(7)
_cell_measurement_temperature 293(2)
_cell_volume 859.27(18)
_computing_structure_refinement 'SHELXL-97 (Sheldrick, 1997)'
_computing_structure_solution 'SHELXS-97 (Sheldrick, 1990)'
_diffrn_ambient_temperature 293(2)
_diffrn_measured_fraction_theta_full 0.979
_diffrn_measured_fraction_theta_max 0.979
_diffrn_radiation_monochromator graphite
_diffrn_radiation_source 'fine-focus sealed tube'
_diffrn_radiation_type MoK\a
_diffrn_radiation_wavelength 0.71073
_diffrn_reflns_av_R_equivalents 0.0753
_diffrn_reflns_av_sigmaI/netI 0.0356
_diffrn_reflns_limit_h_max 6
_diffrn_reflns_limit_h_min -7
_diffrn_reflns_limit_k_max 31
_diffrn_reflns_limit_k_min -31
_diffrn_reflns_limit_l_max 7
_diffrn_reflns_limit_l_min -7
_diffrn_reflns_number 3786
_diffrn_reflns_theta_full 27.86
_diffrn_reflns_theta_max 27.86
_diffrn_reflns_theta_min 1.65
_exptl_absorpt_coefficient_mu 40.620
_exptl_absorpt_correction_type empirical
_exptl_absorpt_process_details empirical
_exptl_crystal_colour black
_exptl_crystal_density_diffrn 7.113
_exptl_crystal_density_method 'not measured'
_exptl_crystal_description plate
_exptl_crystal_F_000 1608
_exptl_crystal_size_max 0.07
_exptl_crystal_size_mid 0.05
_exptl_crystal_size_min 0.02
_refine_diff_density_max 2.229
_refine_diff_density_min -3.288
_refine_diff_density_rms 0.734
_refine_ls_extinction_coef 0.0017(2)
_refine_ls_extinction_expression Fc^*^=kFc[1+0.001xFc^2^\l^3^/sin(2\q)]^-1/4^
_refine_ls_extinction_method SHELXL
_refine_ls_goodness_of_fit_ref 1.171
_refine_ls_hydrogen_treatment mixed
_refine_ls_matrix_type full
_refine_ls_number_parameters 36
_refine_ls_number_reflns 605
_refine_ls_number_restraints 0
_refine_ls_restrained_S_all 1.171
_refine_ls_R_factor_all 0.0492
_refine_ls_R_factor_gt 0.0481
_refine_ls_shift/su_max 0.000
_refine_ls_shift/su_mean 0.000
_refine_ls_structure_factor_coef Fsqd
_refine_ls_weighting_details 'calc w=1/[\s^2^(Fo^2^)+(0.0762P)^2^+36.8257P] where P=(Fo^2^+2Fc^2^)/3'
_refine_ls_weighting_scheme calc
_refine_ls_wR_factor_gt 0.1277
_refine_ls_wR_factor_ref 0.1287
_reflns_number_gt 584
_reflns_number_total 605
_reflns_threshold_expression >2sigma(I)
_cod_data_source_file ic050941isi20050610_100753.cif
_cod_data_source_block ndzngem
_cod_original_cell_volume 859.28(17)
_cod_database_code 4310072

loop_
_symmetry_equiv_pos_as_xyz
'x, y, z'
'-x, -y, z+1/2'
'-x, y, -z+1/2'
'x, -y, -z'
'x+1/2, y+1/2, z'
'-x+1/2, -y+1/2, z+1/2'
'-x+1/2, y+1/2, -z+1/2'
'x+1/2, -y+1/2, -z'
'-x, -y, -z'
'x, y, -z-1/2'
'x, -y, z-1/2'
'-x, y, z'
'-x+1/2, -y+1/2, -z'
'x+1/2, y+1/2, -z-1/2'
'x+1/2, -y+1/2, z-1/2'
'-x+1/2, y+1/2, z'

loop_
_atom_site_label
_atom_site_type_symbol
_atom_site_fract_x
_atom_site_fract_y
_atom_site_fract_z
_atom_site_U_iso_or_equiv
_atom_site_adp_type
_atom_site_occupancy
_atom_site_symmetry_multiplicity
_atom_site_calc_flag
_atom_site_refinement_flags
_atom_site_disorder_assembly
_atom_site_disorder_group
Nd1 Nd 0.0000 0.10660(4) 0.2500 0.0055(4) Uani 1 4 d S . .
Nd2 Nd -0.5000 0.10684(4) -0.2500 0.0058(4) Uani 1 4 d S . .
Zn1 Zn 0.0000 0.16042(8) -0.2500 0.0102(5) Uani 1 4 d S . .
Ge1 Ge 0.28517(17) 0.20129(4) 0.03514(18) 0.0087(4) Uani 1 1 d . . .
Ge2 Ge -0.5000 0.06987(8) 0.2500 0.0072(5) Uani 1 4 d S . .
Zn2 Zn -0.2629(2) 0.0000 0.0000 0.0091(4) Uani 1 2 d S . .
Ge3 Ge 0.0000 0.05930(8) -0.2500 0.0066(5) Uani 1 4 d S . .

loop_
_atom_site_aniso_label
_atom_site_aniso_U_11
_atom_site_aniso_U_22
_atom_site_aniso_U_33
_atom_site_aniso_U_23
_atom_site_aniso_U_13
_atom_site_aniso_U_12
Nd1 0.0071(6) 0.0004(5) 0.0090(6) 0.000 0.000 0.000
Nd2 0.0077(6) 0.0005(5) 0.0091(6) 0.000 0.000 0.000
Zn1 0.0122(10) 0.0051(10) 0.0135(11) 0.000 0.000 0.000
Ge1 0.0111(5) 0.0019(6) 0.0130(6) -0.0002(3) 0.0004(4) -0.0005(3)
Ge2 0.0077(9) 0.0053(10) 0.0088(9) 0.000 0.000 0.000
Zn2 0.0113(8) 0.0028(9) 0.0131(9) 0.0008(5) 0.000 0.000
Ge3 0.0080(9) 0.0023(9) 0.0094(9) 0.000 0.000 0.000

loop_
_atom_type_symbol
_atom_type_description
_atom_type_scat_dispersion_real
_atom_type_scat_dispersion_imag
_atom_type_scat_source
Zn Zn 0.2839 1.4301 'International Tables Vol C Tables 4.2.6.8 and 6.1.1.4'
Ge Ge 0.1547 1.8001 'International Tables Vol C Tables 4.2.6.8 and 6.1.1.4'
Nd Nd -0.1943 3.0179 'International Tables Vol C Tables 4.2.6.8 and 6.1.1.4'

loop_
_geom_angle_atom_site_label_1
_geom_angle_atom_site_label_2
_geom_angle_atom_site_label_3
_geom_angle
_geom_angle_site_symmetry_1
_geom_angle_site_symmetry_3
_geom_angle_publ_flag
Ge2 Nd1 Ge2 145.97(8) . 1_655 ?
Ge2 Nd1 Ge1 136.85(4) . 10_556 ?
Ge2 Nd1 Ge1 72.81(4) 1_655 10_556 ?
Ge2 Nd1 Ge1 72.81(4) . 3 ?
Ge2 Nd1 Ge1 136.85(4) 1_655 3 ?
Ge1 Nd1 Ge1 64.82(4) 10_556 3 ?
Ge2 Nd1 Ge1 72.81(4) . 12 ?
Ge2 Nd1 Ge1 136.85(4) 1_655 12 ?
Ge1 Nd1 Ge1 84.28(4) 10_556 12 ?
Ge1 Nd1 Ge1 47.61(4) 3 12 ?
Ge2 Nd1 Ge1 136.85(4) . . ?
Ge2 Nd1 Ge1 72.81(4) 1_655 . ?
Ge1 Nd1 Ge1 47.61(4) 10_556 . ?
Ge1 Nd1 Ge1 84.28(4) 3 . ?
Ge1 Nd1 Ge1 64.82(4) 12 . ?
Ge2 Nd1 Ge3 83.837(19) . . ?
Ge2 Nd1 Ge3 83.837(19) 1_655 . ?
Ge1 Nd1 Ge3 130.35(3) 10_556 . ?
Ge1 Nd1 Ge3 130.35(3) 3 . ?
Ge1 Nd1 Ge3 84.06(3) 12 . ?
Ge1 Nd1 Ge3 84.06(4) . . ?
Ge2 Nd1 Ge3 83.837(19) . 1_556 ?
Ge2 Nd1 Ge3 83.837(19) 1_655 1_556 ?
Ge1 Nd1 Ge3 84.06(4) 10_556 1_556 ?
Ge1 Nd1 Ge3 84.06(4) 3 1_556 ?
Ge1 Nd1 Ge3 130.35(3) 12 1_556 ?
Ge1 Nd1 Ge3 130.35(3) . 1_556 ?
Ge3 Nd1 Ge3 136.96(7) . 1_556 ?
Ge2 Nd1 Zn1 96.880(17) . . ?
Ge2 Nd1 Zn1 96.881(17) 1_655 . ?
Ge1 Nd1 Zn1 93.71(4) 10_556 . ?
Ge1 Nd1 Zn1 93.71(4) 3 . ?
Ge1 Nd1 Zn1 47.79(3) 12 . ?
Ge1 Nd1 Zn1 47.79(3) . . ?
Ge3 Nd1 Zn1 45.69(5) . . ?
Ge3 Nd1 Zn1 177.36(5) 1_556 . ?
Ge2 Nd1 Zn1 96.880(17) . 1_556 ?
Ge2 Nd1 Zn1 96.881(17) 1_655 1_556 ?
Ge1 Nd1 Zn1 47.79(3) 10_556 1_556 ?
Ge1 Nd1 Zn1 47.79(3) 3 1_556 ?
Ge1 Nd1 Zn1 93.71(4) 12 1_556 ?
Ge1 Nd1 Zn1 93.71(4) . 1_556 ?
Ge3 Nd1 Zn1 177.36(5) . 1_556 ?
Ge3 Nd1 Zn1 45.69(5) 1_556 1_556 ?
Zn1 Nd1 Zn1 131.67(7) . 1_556 ?
Ge2 Nd1 Zn2 48.31(4) . . ?
Ge2 Nd1 Zn2 102.23(5) 1_655 . ?
Ge1 Nd1 Zn2 174.83(3) 10_556 . ?
Ge1 Nd1 Zn2 120.29(3) 3 . ?
Ge1 Nd1 Zn2 98.78(3) 12 . ?
Ge1 Nd1 Zn2 130.10(2) . . ?
Ge3 Nd1 Zn2 46.41(3) . . ?
Ge3 Nd1 Zn2 96.96(3) 1_556 . ?
Zn1 Nd1 Zn2 85.38(3) . . ?
Zn1 Nd1 Zn2 135.61(3) 1_556 . ?
Ge2 Nd1 Zn2 102.23(5) . 9 ?
Ge2 Nd1 Zn2 48.31(4) 1_655 9 ?
Ge1 Nd1 Zn2 120.29(3) 10_556 9 ?
Ge1 Nd1 Zn2 174.83(3) 3 9 ?
Ge1 Nd1 Zn2 130.10(2) 12 9 ?
Ge1 Nd1 Zn2 98.78(3) . 9 ?
Ge3 Nd1 Zn2 46.41(3) . 9 ?
Ge3 Nd1 Zn2 96.96(3) 1_556 9 ?
Zn1 Nd1 Zn2 85.38(3) . 9 ?
Zn1 Nd1 Zn2 135.61(3) 1_556 9 ?
Zn2 Nd1 Zn2 54.58(5) . 9 ?
Ge2 Nd2 Ge2 145.74(8) . 1_554 ?
Ge2 Nd2 Ge1 72.87(4) . 12 ?
Ge2 Nd2 Ge1 136.96(4) 1_554 12 ?
Ge2 Nd2 Ge1 72.87(4) . 1_455 ?
Ge2 Nd2 Ge1 136.96(4) 1_554 1_455 ?
Ge1 Nd2 Ge1 47.71(4) 12 1_455 ?
Ge2 Nd2 Ge1 136.96(4) . 3_554 ?
Ge2 Nd2 Ge1 72.87(4) 1_554 3_554 ?
Ge1 Nd2 Ge1 64.89(4) 12 3_554 ?
Ge1 Nd2 Ge1 84.41(4) 1_455 3_554 ?
Ge2 Nd2 Ge1 136.96(4) . 10_455 ?
Ge2 Nd2 Ge1 72.87(4) 1_554 10_455 ?
Ge1 Nd2 Ge1 84.41(4) 12 10_455 ?
Ge1 Nd2 Ge1 64.89(4) 1_455 10_455 ?
Ge1 Nd2 Ge1 47.71(4) 3_554 10_455 ?
Ge2 Nd2 Ge3 83.772(19) . . ?
Ge2 Nd2 Ge3 83.772(19) 1_554 . ?
Ge1 Nd2 Ge3 84.08(3) 12 . ?
Ge1 Nd2 Ge3 130.45(3) 1_455 . ?
Ge1 Nd2 Ge3 84.08(3) 3_554 . ?
Ge1 Nd2 Ge3 130.45(3) 10_455 . ?
Ge2 Nd2 Ge3 83.772(19) . 1_455 ?
Ge2 Nd2 Ge3 83.772(19) 1_554 1_455 ?
Ge1 Nd2 Ge3 130.45(3) 12 1_455 ?
Ge1 Nd2 Ge3 84.08(3) 1_455 1_455 ?
Ge1 Nd2 Ge3 130.45(3) 3_554 1_455 ?
Ge1 Nd2 Ge3 84.08(3) 10_455 1_455 ?
Ge3 Nd2 Ge3 136.78(7) . 1_455 ?
Ge2 Nd2 Zn1 96.896(17) . . ?
Ge2 Nd2 Zn1 96.897(17) 1_554 . ?
Ge1 Nd2 Zn1 47.84(3) 12 . ?
Ge1 Nd2 Zn1 93.86(4) 1_455 . ?
Ge1 Nd2 Zn1 47.84(3) 3_554 . ?
Ge1 Nd2 Zn1 93.86(4) 10_455 . ?
Ge3 Nd2 Zn1 45.67(5) . . ?
Ge3 Nd2 Zn1 177.55(5) 1_455 . ?
Ge2 Nd2 Zn1 96.896(17) . 1_455 ?
Ge2 Nd2 Zn1 96.897(17) 1_554 1_455 ?
Ge1 Nd2 Zn1 93.86(4) 12 1_455 ?
Ge1 Nd2 Zn1 47.84(3) 1_455 1_455 ?
Ge1 Nd2 Zn1 93.86(4) 3_554 1_455 ?
Ge1 Nd2 Zn1 47.84(3) 10_455 1_455 ?
Ge3 Nd2 Zn1 177.55(5) . 1_455 ?
Ge3 Nd2 Zn1 45.67(5) 1_455 1_455 ?
Zn1 Nd2 Zn1 131.88(7) . 1_455 ?
Ge2 Nd2 Zn2 101.03(4) . 2_454 ?
Ge2 Nd2 Zn2 48.91(3) 1_554 2_454 ?
Ge1 Nd2 Zn2 173.89(3) 12 2_454 ?
Ge1 Nd2 Zn2 130.82(3) 1_455 2_454 ?
Ge1 Nd2 Zn2 121.20(2) 3_554 2_454 ?
Ge1 Nd2 Zn2 100.21(2) 10_455 2_454 ?
Ge3 Nd2 Zn2 95.76(4) . 2_454 ?
Ge3 Nd2 Zn2 46.93(3) 1_455 2_454 ?
Zn1 Nd2 Zn2 135.00(4) . 2_454 ?
Zn1 Nd2 Zn2 86.43(4) 1_455 2_454 ?
Ge2 Nd2 Zn2 101.03(4) . 10 ?
Ge2 Nd2 Zn2 48.91(3) 1_554 10 ?
Ge1 Nd2 Zn2 130.82(3) 12 10 ?
Ge1 Nd2 Zn2 173.89(3) 1_455 10 ?
Ge1 Nd2 Zn2 100.21(2) 3_554 10 ?
Ge1 Nd2 Zn2 121.20(2) 10_455 10 ?
Ge3 Nd2 Zn2 46.93(3) . 10 ?
Ge3 Nd2 Zn2 95.76(4) 1_455 10 ?
Zn1 Nd2 Zn2 86.43(4) . 10 ?
Zn1 Nd2 Zn2 135.00(4) 1_455 10 ?
Zn2 Nd2 Zn2 49.83(5) 2_454 10 ?
Ge3 Zn1 Ge1 112.90(5) . 3_554 ?
Ge3 Zn1 Ge1 112.90(5) . 12 ?
Ge1 Zn1 Ge1 81.26(5) 3_554 12 ?
Ge3 Zn1 Ge1 112.90(5) . 10 ?
Ge1 Zn1 Ge1 81.32(5) 3_554 10 ?
Ge1 Zn1 Ge1 134.21(9) 12 10 ?
Ge3 Zn1 Ge1 112.90(5) . . ?
Ge1 Zn1 Ge1 134.21(9) 3_554 . ?
Ge1 Zn1 Ge1 81.32(5) 12 . ?
Ge1 Zn1 Ge1 81.26(5) 10 . ?
Ge3 Zn1 Nd2 65.94(4) . . ?
Ge1 Zn1 Nd2 64.13(3) 3_554 . ?
Ge1 Zn1 Nd2 64.13(3) 12 . ?
Ge1 Zn1 Nd2 138.90(2) 10 . ?
Ge1 Zn1 Nd2 138.90(2) . . ?
Ge3 Zn1 Nd2 65.94(4) . 1_655 ?
Ge1 Zn1 Nd2 138.90(2) 3_554 1_655 ?
Ge1 Zn1 Nd2 138.90(2) 12 1_655 ?
Ge1 Zn1 Nd2 64.13(3) 10 1_655 ?
Ge1 Zn1 Nd2 64.13(3) . 1_655 ?
Nd2 Zn1 Nd2 131.88(7) . 1_655 ?
Ge3 Zn1 Nd1 65.83(4) . . ?
Ge1 Zn1 Nd1 138.89(2) 3_554 . ?
Ge1 Zn1 Nd1 64.22(3) 12 . ?
Ge1 Zn1 Nd1 138.89(2) 10 . ?
Ge1 Zn1 Nd1 64.22(3) . . ?
Nd2 Zn1 Nd1 80.39(3) . . ?
Nd2 Zn1 Nd1 80.39(3) 1_655 . ?
Ge3 Zn1 Nd1 65.83(4) . 1_554 ?
Ge1 Zn1 Nd1 64.22(3) 3_554 1_554 ?
Ge1 Zn1 Nd1 138.89(2) 12 1_554 ?
Ge1 Zn1 Nd1 64.22(3) 10 1_554 ?
Ge1 Zn1 Nd1 138.89(2) . 1_554 ?
Nd2 Zn1 Nd1 80.39(3) . 1_554 ?
Nd2 Zn1 Nd1 80.39(3) 1_655 1_554 ?
Nd1 Zn1 Nd1 131.67(7) . 1_554 ?
Ge1 Ge1 Ge1 99.68(5) 13 10_556 ?
Ge1 Ge1 Ge1 99.69(5) 13 12_655 ?
Ge1 Ge1 Ge1 90.0 10_556 12_655 ?
Ge1 Ge1 Zn1 99.13(7) 13 . ?
Ge1 Ge1 Zn1 130.63(3) 10_556 . ?
Ge1 Ge1 Zn1 130.66(3) 12_655 . ?
Ge1 Ge1 Nd2 134.21(6) 13 1_655 ?
Ge1 Ge1 Nd2 122.44(2) 10_556 1_655 ?
Ge1 Ge1 Nd2 66.15(2) 12_655 1_655 ?
Zn1 Ge1 Nd2 68.03(4) . 1_655 ?
Ge1 Ge1 Nd1 134.25(6) 13 . ?
Ge1 Ge1 Nd1 66.20(2) 10_556 . ?
Ge1 Ge1 Nd1 122.41(2) 12_655 . ?
Zn1 Ge1 Nd1 67.98(4) . . ?
Nd2 Ge1 Nd1 83.34(3) 1_655 . ?
Zn2 Ge2 Zn2 99.60(7) 9_455 10_556 ?
Zn2 Ge2 Zn2 67.29(4) 9_455 2_455 ?
Zn2 Ge2 Zn2 63.43(7) 10_556 2_455 ?
Zn2 Ge2 Zn2 63.43(7) 9_455 . ?
Zn2 Ge2 Zn2 67.29(4) 10_556 . ?
Zn2 Ge2 Zn2 99.60(7) 2_455 . ?
Zn2 Ge2 Nd1 71.71(3) 9_455 1_455 ?
Zn2 Ge2 Nd1 133.76(4) 10_556 1_455 ?
Zn2 Ge2 Nd1 71.71(3) 2_455 1_455 ?
Zn2 Ge2 Nd1 133.76(4) . 1_455 ?
Zn2 Ge2 Nd1 133.76(4) 9_455 . ?
Zn2 Ge2 Nd1 71.71(3) 10_556 . ?
Zn2 Ge2 Nd1 133.76(4) 2_455 . ?
Zn2 Ge2 Nd1 71.71(3) . . ?
Nd1 Ge2 Nd1 145.97(8) 1_455 . ?
Zn2 Ge2 Nd2 136.02(4) 9_455 1_556 ?
Zn2 Ge2 Nd2 70.161(17) 10_556 1_556 ?
Zn2 Ge2 Nd2 70.161(17) 2_455 1_556 ?
Zn2 Ge2 Nd2 136.02(4) . 1_556 ?
Nd1 Ge2 Nd2 85.06(2) 1_455 1_556 ?
Nd1 Ge2 Nd2 85.06(2) . 1_556 ?
Zn2 Ge2 Nd2 70.161(17) 9_455 . ?
Zn2 Ge2 Nd2 136.02(4) 10_556 . ?
Zn2 Ge2 Nd2 136.02(4) 2_455 . ?
Zn2 Ge2 Nd2 70.161(17) . . ?
Nd1 Ge2 Nd2 85.06(2) 1_455 . ?
Nd1 Ge2 Nd2 85.06(2) . . ?
Nd2 Ge2 Nd2 145.74(8) 1_556 . ?
Ge3 Zn2 Ge3 106.39(7) 9 . ?
Ge3 Zn2 Ge2 105.49(5) 9 9_455 ?
Ge3 Zn2 Ge2 111.27(3) . 9_455 ?
Ge3 Zn2 Ge2 111.27(3) 9 . ?
Ge3 Zn2 Ge2 105.49(5) . . ?
Ge2 Zn2 Ge2 116.57(7) 9_455 . ?
Ge3 Zn2 Zn2 126.81(3) 9 9_455 ?
Ge3 Zn2 Zn2 126.81(3) . 9_455 ?
Ge2 Zn2 Zn2 58.28(3) 9_455 9_455 ?
Ge2 Zn2 Zn2 58.28(3) . 9_455 ?
Ge3 Zn2 Zn2 55.29(2) 9 10_556 ?
Ge3 Zn2 Zn2 124.71(2) . 10_556 ?
Ge2 Zn2 Zn2 123.65(2) 9_455 10_556 ?
Ge2 Zn2 Zn2 56.35(2) . 10_556 ?
Zn2 Zn2 Zn2 90.0 9_455 10_556 ?
Ge3 Zn2 Zn2 124.71(2) 9 10 ?
Ge3 Zn2 Zn2 55.29(2) . 10 ?
Ge2 Zn2 Zn2 56.35(2) 9_455 10 ?
Ge2 Zn2 Zn2 123.65(2) . 10 ?
Zn2 Zn2 Zn2 90.0 9_455 10 ?
Zn2 Zn2 Zn2 180.0 10_556 10 ?
Ge3 Zn2 Zn2 53.19(3) 9 9 ?
Ge3 Zn2 Zn2 53.19(3) . 9 ?
Ge2 Zn2 Zn2 121.72(3) 9_455 9 ?
Ge2 Zn2 Zn2 121.72(3) . 9 ?
Zn2 Zn2 Zn2 180.0 9_455 9 ?
Zn2 Zn2 Zn2 90.0 10_556 9 ?
Zn2 Zn2 Zn2 90.0 10 9 ?
Ge3 Zn2 Nd2 63.54(3) 9 9_455 ?
Ge3 Zn2 Nd2 161.87(5) . 9_455 ?
Ge2 Zn2 Nd2 60.93(3) 9_455 9_455 ?
Ge2 Zn2 Nd2 92.47(5) . 9_455 ?
Zn2 Zn2 Nd2 65.09(2) 9_455 9_455 ?
Zn2 Zn2 Nd2 63.643(9) 10_556 9_455 ?
Zn2 Zn2 Nd2 116.356(9) 10 9_455 ?
Zn2 Zn2 Nd2 114.91(2) 9 9_455 ?
Ge3 Zn2 Nd2 161.87(5) 9 . ?
Ge3 Zn2 Nd2 63.54(3) . . ?
Ge2 Zn2 Nd2 92.47(5) 9_455 . ?
Ge2 Zn2 Nd2 60.92(3) . . ?
Zn2 Zn2 Nd2 65.09(2) 9_455 . ?
Zn2 Zn2 Nd2 116.356(9) 10_556 . ?
Zn2 Zn2 Nd2 63.643(8) 10 . ?
Zn2 Zn2 Nd2 114.91(2) 9 . ?
Nd2 Zn2 Nd2 130.17(5) 9_455 . ?
Ge3 Zn2 Nd1 62.45(3) 9 9 ?
Ge3 Zn2 Nd1 85.02(5) . 9 ?
Ge2 Zn2 Nd1 59.98(2) 9_455 9 ?
Ge2 Zn2 Nd1 169.24(4) . 9 ?
Zn2 Zn2 Nd1 117.29(2) 9_455 9 ?
Zn2 Zn2 Nd1 115.834(9) 10_556 9 ?
Zn2 Zn2 Nd1 64.166(9) 10 9 ?
Zn2 Zn2 Nd1 62.71(2) 9 9 ?
Nd2 Zn2 Nd1 76.943(18) 9_455 9 ?
Nd2 Zn2 Nd1 127.750(12) . 9 ?
Ge3 Zn2 Nd1 85.02(5) 9 . ?
Ge3 Zn2 Nd1 62.45(3) . . ?
Ge2 Zn2 Nd1 169.24(4) 9_455 . ?
Ge2 Zn2 Nd1 59.98(2) . . ?
Zn2 Zn2 Nd1 117.29(2) 9_455 . ?
Zn2 Zn2 Nd1 64.166(9) 10_556 . ?
Zn2 Zn2 Nd1 115.834(9) 10 . ?
Zn2 Zn2 Nd1 62.71(2) 9 . ?
Nd2 Zn2 Nd1 127.750(12) 9_455 . ?
Nd2 Zn2 Nd1 76.943(18) . . ?
Nd1 Zn2 Nd1 125.42(5) 9 . ?
Zn1 Ge3 Zn2 124.26(4) . . ?
Zn1 Ge3 Zn2 124.26(4) . 10 ?
Zn2 Ge3 Zn2 69.41(4) . 10 ?
Zn1 Ge3 Zn2 124.26(4) . 2_554 ?
Zn2 Ge3 Zn2 111.48(8) . 2_554 ?
Zn2 Ge3 Zn2 73.61(7) 10 2_554 ?
Zn1 Ge3 Zn2 124.26(4) . 9 ?
Zn2 Ge3 Zn2 73.61(7) . 9 ?
Zn2 Ge3 Zn2 111.48(8) 10 9 ?
Zn2 Ge3 Zn2 69.41(4) 2_554 9 ?
Zn1 Ge3 Nd1 68.48(4) . 1_554 ?
Zn2 Ge3 Nd1 137.41(3) . 1_554 ?
Zn2 Ge3 Nd1 71.145(15) 10 1_554 ?
Zn2 Ge3 Nd1 71.145(15) 2_554 1_554 ?
Zn2 Ge3 Nd1 137.41(3) 9 1_554 ?
Zn1 Ge3 Nd1 68.48(4) . . ?
Zn2 Ge3 Nd1 71.146(15) . . ?
Zn2 Ge3 Nd1 137.41(3) 10 . ?
Zn2 Ge3 Nd1 137.41(3) 2_554 . ?
Zn2 Ge3 Nd1 71.146(15) 9 . ?
Nd1 Ge3 Nd1 136.96(7) 1_554 . ?
Zn1 Ge3 Nd2 68.39(4) . 1_655 ?
Zn2 Ge3 Nd2 139.85(3) . 1_655 ?
Zn2 Ge3 Nd2 139.85(3) 10 1_655 ?
Zn2 Ge3 Nd2 69.53(3) 2_554 1_655 ?
Zn2 Ge3 Nd2 69.53(3) 9 1_655 ?
Nd1 Ge3 Nd2 82.23(2) 1_554 1_655 ?
Nd1 Ge3 Nd2 82.23(2) . 1_655 ?
Zn1 Ge3 Nd2 68.39(4) . . ?
Zn2 Ge3 Nd2 69.53(3) . . ?
Zn2 Ge3 Nd2 69.53(3) 10 . ?
Zn2 Ge3 Nd2 139.85(3) 2_554 . ?
Zn2 Ge3 Nd2 139.85(3) 9 . ?
Nd1 Ge3 Nd2 82.23(2) 1_554 . ?
Nd1 Ge3 Nd2 82.23(2) . . ?
Nd2 Ge3 Nd2 136.78(7) 1_655 . ?

loop_
_geom_bond_atom_site_label_1
_geom_bond_atom_site_label_2
_geom_bond_distance
_geom_bond_site_symmetry_2
_geom_bond_publ_flag
Nd1 Ge2 3.0900(7) . ?
Nd1 Ge2 3.0900(7) 1_655 ?
Nd1 Ge1 3.1441(12) 10_556 ?
Nd1 Ge1 3.1441(12) 3 ?
Nd1 Ge1 3.1441(12) 12 ?
Nd1 Ge1 3.1441(12) . ?
Nd1 Ge3 3.1745(8) . ?
Nd1 Ge3 3.1745(8) 1_556 ?
Nd1 Zn1 3.2368(10) . ?
Nd1 Zn1 3.2368(10) 1_556 ?
Nd1 Zn2 3.3885(10) . ?
Nd1 Zn2 3.3885(10) 9 ?
Nd2 Ge2 3.0902(7) . ?
Nd2 Ge2 3.0902(7) 1_554 ?
Nd2 Ge1 3.1393(12) 12 ?
Nd2 Ge1 3.1393(12) 1_455 ?
Nd2 Ge1 3.1393(12) 3_554 ?
Nd2 Ge1 3.1393(12) 10_455 ?
Nd2 Ge3 3.1781(8) . ?
Nd2 Ge3 3.1781(8) 1_455 ?
Nd2 Zn1 3.2358(10) . ?
Nd2 Zn1 3.2358(10) 1_455 ?
Nd2 Zn2 3.3260(10) 2_454 ?
Nd2 Zn2 3.3260(10) 10 ?
Zn1 Ge3 2.490(3) . ?
Zn1 Ge1 2.5862(14) 3_554 ?
Zn1 Ge1 2.5862(14) 12 ?
Zn1 Ge1 2.5862(14) 10 ?
Zn1 Ge1 2.5863(14) . ?
Zn1 Nd2 3.2358(10) 1_655 ?
Zn1 Nd1 3.2368(10) 1_554 ?
Ge1 Ge1 2.4691(19) 13 ?
Ge1 Ge1 2.538(2) 10_556 ?
Ge1 Ge1 2.539(2) 12_655 ?
Ge1 Nd2 3.1393(12) 1_655 ?
Ge2 Zn2 2.6650(15) 9_455 ?
Ge2 Zn2 2.6650(15) 10_556 ?
Ge2 Zn2 2.6650(15) 2_455 ?
Ge2 Zn2 2.6650(15) . ?
Ge2 Nd1 3.0899(7) 1_455 ?
Ge2 Nd2 3.0902(7) 1_556 ?
Zn2 Ge3 2.5933(14) 9 ?
Zn2 Ge3 2.5933(14) . ?
Zn2 Ge2 2.6650(15) 9_455 ?
Zn2 Zn2 2.802(3) 9_455 ?
Zn2 Zn2 2.9532(4) 10_556 ?
Zn2 Zn2 2.9532(4) 10 ?
Zn2 Zn2 3.107(3) 9 ?
Zn2 Nd2 3.3260(10) 9_455 ?
Zn2 Nd1 3.3884(10) 9 ?
Ge3 Zn2 2.5933(14) 10 ?
Ge3 Zn2 2.5933(14) 2_554 ?
Ge3 Zn2 2.5933(14) 9 ?
Ge3 Nd1 3.1745(8) 1_554 ?
Ge3 Nd2 3.1781(8) 1_655 ?
